data_7044927
loop_
_publ_author_name
'Nakata, Norio'
'Hosoda, Narimi'
'Takahashi, Shintaro'
'Ishii, Akihiko'

_publ_section_title
;
 Chlorogermylenes and -stannylenes stabilized by diimidosulfinate ligands:
 synthesis, structures, and reactivity.
;
_journal_issue 2
_journal_name_full 'Dalton transactions (Cambridge, England : 2003)'
_journal_page_first 481
_journal_page_last 490
_journal_paper_doi 10.1039/c7dt04390b
_journal_volume 47
_journal_year 2018
_chemical_formula_moiety 'C14 H23 Cl Ge N2 S'
_chemical_formula_sum 'C14 H23 Cl Ge N2 S'
_chemical_formula_weight 359.44
_space_group_IT_number 14
_space_group_name_Hall '-P 2ybc'
_space_group_name_H-M_alt 'P 1 21/c 1'
_symmetry_cell_setting monoclinic
_symmetry_Int_Tables_number 14
_symmetry_space_group_name_Hall '-P 2ybc'
_symmetry_space_group_name_H-M 'P 1 21/c 1'
_atom_sites_solution_hydrogens geom
_atom_sites_solution_primary direct
_atom_sites_solution_secondary difmap
_audit_creation_method SHELXL-97
_audit_update_record
;
2017-03-01 deposited with the CCDC.
2017-11-30 downloaded from the CCDC.
;
_cell_angle_alpha 90.00
_cell_angle_beta 94.447(4)
_cell_angle_gamma 90.00
_cell_formula_units_Z 4
_cell_length_a 13.004(4)
_cell_length_b 11.372(4)
_cell_length_c 11.580(4)
_cell_measurement_reflns_used 2588
_cell_measurement_temperature 100(2)
_cell_measurement_theta_max 27.07
_cell_measurement_theta_min 2.51
_cell_volume 1707.3(10)
_computing_cell_refinement 'Bruker SAINT'
_computing_data_collection 'Bruker APEX-II'
_computing_data_reduction 'Bruker SAINT'
_computing_molecular_graphics 'Yadokari-XG 2009 (Wakita, Nemoto et al., 2009)'
_computing_publication_material 'Yadokari-XG 2009 (Wakita, Nemoto et al., 2009)'
_computing_structure_refinement 'SHELXL-97 (Sheldrick, 1997)'
_computing_structure_solution 'SHELXS-97 (Sheldrick, 1990)'
_diffrn_ambient_temperature 100(2)
_diffrn_detector_area_resol_mean 8.333
_diffrn_measured_fraction_theta_full 0.981
_diffrn_measured_fraction_theta_max 0.981
_diffrn_measurement_device_type 'Bruker APEX-II CCD'
_diffrn_measurement_method 'phi and omega scans'
_diffrn_radiation_monochromator 'Bruker Helios multilayered confocal mirror'
_diffrn_radiation_source 'Bruker TXS fine-focus rotating anode'
_diffrn_radiation_type MoK\a
_diffrn_radiation_wavelength 0.71073
_diffrn_reflns_av_R_equivalents 0.0762
_diffrn_reflns_av_sigmaI/netI 0.0721
_diffrn_reflns_limit_h_max 15
_diffrn_reflns_limit_h_min -15
_diffrn_reflns_limit_k_max 8
_diffrn_reflns_limit_k_min -13
_diffrn_reflns_limit_l_max 12
_diffrn_reflns_limit_l_min -14
_diffrn_reflns_number 8001
_diffrn_reflns_theta_full 25.50
_diffrn_reflns_theta_max 25.50
_diffrn_reflns_theta_min 1.57
_exptl_absorpt_coefficient_mu 2.063
_exptl_absorpt_correction_T_max 0.9039
_exptl_absorpt_correction_T_min 0.8862
_exptl_absorpt_correction_type numerical
_exptl_absorpt_process_details 'SADABS (Sheldrick, 1997)'
_exptl_crystal_colour yellow
_exptl_crystal_density_diffrn 1.398
_exptl_crystal_density_meas ?
_exptl_crystal_density_method 'not measured'
_exptl_crystal_description prism
_exptl_crystal_F_000 744
_exptl_crystal_size_max 0.06
_exptl_crystal_size_mid 0.06
_exptl_crystal_size_min 0.05
_refine_diff_density_max 2.735
_refine_diff_density_min -1.206
_refine_diff_density_rms 0.161
_refine_ls_extinction_method none
_refine_ls_goodness_of_fit_ref 1.075
_refine_ls_hydrogen_treatment constr
_refine_ls_matrix_type full
_refine_ls_number_parameters 178
_refine_ls_number_reflns 3110
_refine_ls_number_restraints 0
_refine_ls_restrained_S_all 1.075
_refine_ls_R_factor_all 0.0814
_refine_ls_R_factor_gt 0.0710
_refine_ls_shift/su_max 0.000
_refine_ls_shift/su_mean 0.000
_refine_ls_structure_factor_coef Fsqd
_refine_ls_weighting_details 'calc w=1/[\s^2^(Fo^2^)+(0.1087P)^2^+5.4781P] where P=(Fo^2^+2Fc^2^)/3'
_refine_ls_weighting_scheme calc
_refine_ls_wR_factor_gt 0.1951
_refine_ls_wR_factor_ref 0.1994
_reflns_number_gt 2464
_reflns_number_total 3110
_reflns_threshold_expression >2sigma(I)
_cod_data_source_file c7dt04390b2.cif
_cod_data_source_block naka217
_cod_depositor_comments
;
The following automatic conversions were performed:

'_exptl_crystal_density_meas' value 'not measured' was changed to '?'
- the value is perceived as not measured.

Automatic conversion script
Id: cif_fix_values 4973 2017-02-22 13:04:09Z antanas 

 Adding full bibliography for 7044927--7044934.cif.
;
_cod_original_cell_volume 1707.3(9)
_cod_original_sg_symbol_H-M 'P 21/c'
_cod_database_code 7044927

loop_
_symmetry_equiv_pos_as_xyz
'x, y, z'
'-x, y+1/2, -z+1/2'
'-x, -y, -z'
'x, -y-1/2, z-1/2'

loop_
_atom_site_label
_atom_site_type_symbol
_atom_site_fract_x
_atom_site_fract_y
_atom_site_fract_z
_atom_site_U_iso_or_equiv
_atom_site_adp_type
_atom_site_occupancy
_atom_site_symmetry_multiplicity
_atom_site_calc_flag
_atom_site_refinement_flags
Ge1 Ge 0.73435(5) 0.11503(6) 0.04467(6) 0.0209(3) Uani 1 1 d .
S1 S 0.74823(12) 0.29940(13) 0.19571(14) 0.0182(4) Uani 1 1 d .
Cl1 Cl 0.73223(14) -0.03030(14) 0.18871(16) 0.0316(4) Uani 1 1 d .
C8 C 0.7583(5) 0.6778(6) 0.0770(6) 0.0253(15) Uani 1 1 d .
H12 H 0.7593 0.7575 0.0524 0.030 Uiso 1 1 calc R
C6 C 0.7627(5) 0.4725(6) 0.0311(6) 0.0279(15) Uani 1 1 d .
H10 H 0.7666 0.4107 -0.0236 0.033 Uiso 1 1 calc R
N1 N 0.8331(4) 0.2266(4) 0.1238(5) 0.0194(11) Uani 1 1 d .
N2 N 0.6527(4) 0.2376(5) 0.1160(5) 0.0199(11) Uani 1 1 d .
C5 C 0.7534(5) 0.4477(5) 0.1455(6) 0.0203(13) Uani 1 1 d .
C7 C 0.7664(5) 0.5885(7) -0.0039(6) 0.0305(16) Uani 1 1 d .
H11 H 0.7743 0.6071 -0.0827 0.037 Uiso 1 1 calc R
C10 C 0.7467(5) 0.5357(6) 0.2267(6) 0.0214(14) Uani 1 1 d .
H14 H 0.7406 0.5167 0.3057 0.026 Uiso 1 1 calc R
C9 C 0.7491(5) 0.6527(6) 0.1914(6) 0.0256(15) Uani 1 1 d .
H13 H 0.7443 0.7144 0.2460 0.031 Uiso 1 1 calc R
C11 C 0.5475(5) 0.2366(6) 0.1584(6) 0.0256(15) Uani 1 1 d .
C4 C 0.9905(5) 0.1269(6) 0.0963(7) 0.0323(17) Uani 1 1 d .
H7 H 0.9578 0.0495 0.1003 0.049 Uiso 1 1 calc R
H8 H 1.0642 0.1201 0.1203 0.049 Uiso 1 1 calc R
H9 H 0.9817 0.1564 0.0166 0.049 Uiso 1 1 calc R
C1 C 0.9404(5) 0.2115(6) 0.1762(6) 0.0252(15) Uani 1 1 d .
C3 C 0.9435(5) 0.1609(6) 0.2987(6) 0.0282(15) Uani 1 1 d .
H4 H 0.9076 0.2143 0.3485 0.042 Uiso 1 1 calc R
H5 H 1.0154 0.1520 0.3297 0.042 Uiso 1 1 calc R
H6 H 0.9094 0.0840 0.2966 0.042 Uiso 1 1 calc R
C14 C 0.4857(5) 0.1480(6) 0.0823(7) 0.0307(16) Uani 1 1 d .
H21 H 0.4855 0.1720 0.0010 0.046 Uiso 1 1 calc R
H22 H 0.4147 0.1450 0.1049 0.046 Uiso 1 1 calc R
H23 H 0.5173 0.0700 0.0921 0.046 Uiso 1 1 calc R
C2 C 0.9956(5) 0.3313(7) 0.1791(8) 0.0364(18) Uani 1 1 d .
H1 H 1.0001 0.3596 0.0997 0.055 Uiso 1 1 calc R
H2 H 1.0651 0.3226 0.2171 0.055 Uiso 1 1 calc R
H3 H 0.9565 0.3878 0.2222 0.055 Uiso 1 1 calc R
C13 C 0.5500(6) 0.1964(8) 0.2855(7) 0.041(2) Uani 1 1 d .
H18 H 0.5852 0.1204 0.2940 0.061 Uiso 1 1 calc R
H19 H 0.4792 0.1886 0.3082 0.061 Uiso 1 1 calc R
H20 H 0.5870 0.2547 0.3352 0.061 Uiso 1 1 calc R
C12 C 0.5003(6) 0.3584(7) 0.1428(10) 0.052(3) Uani 1 1 d .
H15 H 0.5392 0.4142 0.1937 0.078 Uiso 1 1 calc R
H16 H 0.4284 0.3562 0.1624 0.078 Uiso 1 1 calc R
H17 H 0.5029 0.3832 0.0620 0.078 Uiso 1 1 calc R

loop_
_atom_site_aniso_label
_atom_site_aniso_U_11
_atom_site_aniso_U_22
_atom_site_aniso_U_33
_atom_site_aniso_U_23
_atom_site_aniso_U_13
_atom_site_aniso_U_12
Ge1 0.0266(4) 0.0227(4) 0.0136(4) -0.0037(3) 0.0030(3) 0.0013(3)
S1 0.0214(8) 0.0177(8) 0.0161(8) -0.0011(6) 0.0048(6) 0.0005(6)
Cl1 0.0407(10) 0.0199(8) 0.0336(10) 0.0049(7) -0.0003(8) -0.0014(7)
C8 0.019(3) 0.020(3) 0.037(4) 0.005(3) 0.005(3) 0.001(3)
C6 0.032(4) 0.030(4) 0.022(4) -0.006(3) 0.006(3) -0.005(3)
N1 0.018(3) 0.017(3) 0.023(3) -0.005(2) 0.005(2) 0.001(2)
N2 0.019(3) 0.019(3) 0.022(3) -0.002(2) 0.001(2) -0.002(2)
C5 0.023(3) 0.017(3) 0.021(3) -0.002(3) 0.003(3) 0.002(3)
C7 0.035(4) 0.037(4) 0.019(4) 0.011(3) 0.002(3) -0.002(3)
C10 0.019(3) 0.024(3) 0.021(3) 0.000(3) 0.005(3) -0.001(3)
C9 0.024(3) 0.022(3) 0.031(4) -0.005(3) 0.003(3) 0.002(3)
C11 0.017(3) 0.034(4) 0.026(4) -0.003(3) 0.004(3) 0.000(3)
C4 0.025(4) 0.041(4) 0.031(4) 0.000(3) 0.006(3) 0.012(3)
C1 0.022(3) 0.026(4) 0.028(4) 0.000(3) 0.002(3) 0.000(3)
C3 0.025(3) 0.032(4) 0.028(4) -0.004(3) 0.004(3) 0.001(3)
C14 0.025(4) 0.036(4) 0.031(4) -0.004(3) 0.003(3) -0.008(3)
C2 0.026(4) 0.031(4) 0.052(5) 0.005(4) 0.001(3) -0.006(3)
C13 0.026(4) 0.067(6) 0.029(4) -0.003(4) 0.007(3) -0.011(4)
C12 0.026(4) 0.041(5) 0.090(8) -0.010(5) 0.015(4) 0.004(4)

loop_
_atom_type_symbol
_atom_type_description
_atom_type_scat_dispersion_real
_atom_type_scat_dispersion_imag
_atom_type_scat_source
C C 0.0033 0.0016 'International Tables Vol C Tables 4.2.6.8 and 6.1.1.4'
H H 0.0000 0.0000 'International Tables Vol C Tables 4.2.6.8 and 6.1.1.4'
N N 0.0061 0.0033 'International Tables Vol C Tables 4.2.6.8 and 6.1.1.4'
S S 0.1246 0.1234 'International Tables Vol C Tables 4.2.6.8 and 6.1.1.4'
Cl Cl 0.1484 0.1585 'International Tables Vol C Tables 4.2.6.8 and 6.1.1.4'
Ge Ge 0.1547 1.8001 'International Tables Vol C Tables 4.2.6.8 and 6.1.1.4'

loop_
_geom_angle_atom_site_label_1
_geom_angle_atom_site_label_2
_geom_angle_atom_site_label_3
_geom_angle
N2 Ge1 N1 72.8(2)
N2 Ge1 Cl1 99.40(16)
N1 Ge1 Cl1 99.51(17)
N2 Ge1 S1 36.79(14)
N1 Ge1 S1 37.05(14)
Cl1 Ge1 S1 95.12(6)
N2 S1 N1 90.5(3)
N2 S1 C5 105.4(3)
N1 S1 C5 105.3(3)
N2 S1 Ge1 45.82(18)
N1 S1 Ge1 46.09(18)
C5 S1 Ge1 121.3(2)
C9 C8 C7 121.0(6)
C5 C6 C7 119.2(7)
C1 N1 S1 119.6(4)
C1 N1 Ge1 132.0(4)
S1 N1 Ge1 96.9(2)
C11 N2 S1 119.4(4)
C11 N2 Ge1 132.2(4)
S1 N2 Ge1 97.4(2)
C6 C5 C10 121.6(6)
C6 C5 S1 121.2(5)
C10 C5 S1 117.2(5)
C6 C7 C8 119.6(7)
C5 C10 C9 119.3(6)
C8 C9 C10 119.3(7)
N2 C11 C12 109.0(6)
N2 C11 C14 105.7(5)
C12 C11 C14 110.1(6)
N2 C11 C13 111.5(5)
C12 C11 C13 111.3(7)
C14 C11 C13 109.1(6)
N1 C1 C4 104.9(5)
N1 C1 C3 112.2(5)
C4 C1 C3 110.3(6)
N1 C1 C2 109.1(5)
C4 C1 C2 110.7(6)
C3 C1 C2 109.6(6)

loop_
_geom_bond_atom_site_label_1
_geom_bond_atom_site_label_2
_geom_bond_distance
Ge1 N2 1.972(5)
Ge1 N1 1.979(5)
Ge1 Cl1 2.3498(19)
Ge1 S1 2.7274(17)
S1 N2 1.647(5)
S1 N1 1.655(5)
S1 C5 1.786(6)
C8 C9 1.370(10)
C8 C7 1.391(10)
C6 C5 1.369(10)
C6 C7 1.381(10)
N1 C1 1.488(8)
N2 C11 1.489(8)
C5 C10 1.381(9)
C10 C9 1.393(9)
C11 C12 1.520(11)
C11 C14 1.526(9)
C11 C13 1.538(10)
C4 C1 1.517(9)
C1 C3 1.528(10)
C1 C2 1.538(9)

loop_
_geom_torsion_atom_site_label_1
_geom_torsion_atom_site_label_2
_geom_torsion_atom_site_label_3
_geom_torsion_atom_site_label_4
_geom_torsion
N1 Ge1 S1 N2 162.1(4)
Cl1 Ge1 S1 N2 -98.9(3)
N2 Ge1 S1 N1 -162.1(4)
Cl1 Ge1 S1 N1 99.0(3)
N2 Ge1 S1 C5 -81.0(4)
N1 Ge1 S1 C5 81.1(4)
Cl1 Ge1 S1 C5 -179.9(2)
N2 S1 N1 C1 -160.2(5)
C5 S1 N1 C1 93.6(5)
Ge1 S1 N1 C1 -147.5(6)
N2 S1 N1 Ge1 -12.7(3)
C5 S1 N1 Ge1 -118.9(3)
N2 Ge1 N1 C1 152.1(6)
Cl1 Ge1 N1 C1 55.1(6)
S1 Ge1 N1 C1 141.0(7)
N2 Ge1 N1 S1 11.1(2)
Cl1 Ge1 N1 S1 -85.9(2)
N1 S1 N2 C11 161.0(5)
C5 S1 N2 C11 -92.9(5)
Ge1 S1 N2 C11 148.2(6)
N1 S1 N2 Ge1 12.8(3)
C5 S1 N2 Ge1 118.8(3)
N1 Ge1 N2 C11 -152.9(6)
Cl1 Ge1 N2 C11 -55.8(6)
S1 Ge1 N2 C11 -141.8(7)
N1 Ge1 N2 S1 -11.2(2)
Cl1 Ge1 N2 S1 86.0(2)
C7 C6 C5 C10 0.6(10)
C7 C6 C5 S1 179.9(5)
N2 S1 C5 C6 -55.0(6)
N1 S1 C5 C6 39.9(6)
Ge1 S1 C5 C6 -7.7(6)
N2 S1 C5 C10 124.4(5)
N1 S1 C5 C10 -140.7(5)
Ge1 S1 C5 C10 171.7(4)
C5 C6 C7 C8 -1.4(10)
C9 C8 C7 C6 1.4(10)
C6 C5 C10 C9 0.2(9)
S1 C5 C10 C9 -179.2(5)
C7 C8 C9 C10 -0.6(10)
C5 C10 C9 C8 -0.2(9)
S1 N2 C11 C12 75.8(7)
Ge1 N2 C11 C12 -149.0(6)
S1 N2 C11 C14 -165.9(5)
Ge1 N2 C11 C14 -30.7(8)
S1 N2 C11 C13 -47.5(7)
Ge1 N2 C11 C13 87.7(7)
S1 N1 C1 C4 171.8(4)
Ge1 N1 C1 C4 37.7(8)
S1 N1 C1 C3 52.0(7)
Ge1 N1 C1 C3 -82.0(7)
S1 N1 C1 C2 -69.6(7)
Ge1 N1 C1 C2 156.4(5)
